data_7702898
loop_
_publ_author_name
'Champion, Martin J. D.'
'Farina, Paolo'
'Levason, William'
'Reid, Gillian'

_publ_section_title
;
 Trivalent scandium, yttrium and lanthanide complexes with thia-oxa and
 selena-oxa macrocycles and crown ether coordination.
;
_journal_issue 36
_journal_name_full 'Dalton transactions (Cambridge, England : 2003)'
_journal_page_first 13179
_journal_page_last 13189
_journal_paper_doi 10.1039/c3dt51405f
_journal_volume 42
_journal_year 2013
_chemical_formula_moiety 'C16 H30 I Lu N2 O6 2+, 2(I 1-)'
_chemical_formula_structural '((C12 H24 O6) (C2H3N)2 I Lu) 2(I)'
_chemical_formula_sum 'C16 H30 I3 Lu N2 O6'
_chemical_formula_weight 902.09
_chemical_name_systematic
; 
 bis(acetonitrile)-1,4,7,10,13,16-hexaoxacyclooctadecane-iodolutetium(III)
 diiodide 
;
_space_group_IT_number 11
_space_group_name_Hall '-P 2yb'
_space_group_name_H-M_alt 'P 1 21/m 1'
_symmetry_cell_setting monoclinic
_symmetry_space_group_name_H-M 'P 1 21/m 1'
_atom_sites_solution_hydrogens geom
_atom_sites_solution_primary direct
_atom_sites_solution_secondary difmap
_audit_creation_date 2012-12-10
_audit_creation_method 'SHELXL-97 + hand edit'
_cell_angle_alpha 90.00
_cell_angle_beta 100.635(5)
_cell_angle_gamma 90.00
_cell_formula_units_Z 2
_cell_length_a 8.787(4)
_cell_length_b 10.151(4)
_cell_length_c 14.970(6)
_cell_measurement_reflns_used 3650
_cell_measurement_temperature 100(2)
_cell_measurement_theta_max 27.5
_cell_measurement_theta_min 2.7
_cell_volume 1312.3(9)
_computing_cell_refinement 'CrystalClear-SM Expert 2.0 r7 (Rigaku, 2011)'
_computing_data_collection 'CrystalClear-SM Expert 2.0 r7 (Rigaku, 2011)'
_computing_data_reduction 'CrystalClear-SM Expert 2.0 r7 (Rigaku, 2011)'
_computing_molecular_graphics 'ORTEP-III (Farrugia, 1997)'
_computing_structure_refinement 'SHELXL-97 (Sheldrick, 2008)'
_computing_structure_solution 'SHELXS-97 (Sheldrick, 1997)'
_diffrn_ambient_temperature 100(2)
_diffrn_detector 'CCD plate'
_diffrn_detector_type 'Rigaku HG Saturn724+ (2x2 bin mode)'
_diffrn_measured_fraction_theta_full 0.981
_diffrn_measured_fraction_theta_max 0.981
_diffrn_measurement_device 'Four-circle \k diffractometer'
_diffrn_measurement_device_type 'Rigaku AFC12 '
_diffrn_measurement_method 'Profile data from \w-scans'
_diffrn_radiation_collimation 'Confocal mirrors, VHF VariMax '
_diffrn_radiation_type MoK\a
_diffrn_radiation_wavelength 0.71073
_diffrn_reflns_av_R_equivalents 0.1977
_diffrn_reflns_av_unetI/netI 0.1463
_diffrn_reflns_limit_h_max 11
_diffrn_reflns_limit_h_min -6
_diffrn_reflns_limit_k_max 13
_diffrn_reflns_limit_k_min -8
_diffrn_reflns_limit_l_max 18
_diffrn_reflns_limit_l_min -19
_diffrn_reflns_number 6255
_diffrn_reflns_theta_full 27.55
_diffrn_reflns_theta_max 27.55
_diffrn_reflns_theta_min 2.77
_diffrn_source 'Rotating anode X-ray tube'
_diffrn_source_type 'Rigaku FR-E+ Superbright'
_diffrn_standards_number 0
_exptl_absorpt_coefficient_mu 7.319
_exptl_absorpt_correction_T_max 1.000
_exptl_absorpt_correction_T_min 0.666
_exptl_absorpt_correction_type multi-scan
_exptl_absorpt_process_details
;Jacobson, R.A. (1998). REQAB. Private communication to the 
 Rigaku Corporation, Tokyo, Japan. 
;
_exptl_crystal_colour colourless
_exptl_crystal_density_diffrn 2.283
_exptl_crystal_density_method 'not measured'
_exptl_crystal_description needle
_exptl_crystal_F_000 836
_exptl_crystal_size_max 0.07
_exptl_crystal_size_mid 0.05
_exptl_crystal_size_min 0.02
_refine_diff_density_max 8.023
_refine_diff_density_min -3.765
_refine_diff_density_rms 0.551
_refine_ls_extinction_method none
_refine_ls_goodness_of_fit_ref 1.037
_refine_ls_hydrogen_treatment constr
_refine_ls_matrix_type full
_refine_ls_number_parameters 137
_refine_ls_number_reflns 3155
_refine_ls_number_restraints 0
_refine_ls_restrained_S_all 1.037
_refine_ls_R_factor_all 0.0955
_refine_ls_R_factor_gt 0.0868
_refine_ls_shift/su_max 0.000
_refine_ls_shift/su_mean 0.000
_refine_ls_structure_factor_coef Fsqd
_refine_ls_weighting_details 'w=1/[\s^2^(Fo^2^)+(0.1222P)^2^+0.0000P] where P=(Fo^2^+2Fc^2^)/3'
_refine_ls_weighting_scheme calc
_refine_ls_wR_factor_gt 0.2166
_refine_ls_wR_factor_ref 0.2256
_reflns_number_gt 2583
_reflns_number_total 3155
_reflns_threshold_expression I>2\s(I)
_cod_data_source_file c3dt51405f.txt
_cod_data_source_block 12rmjdc41a1x
_cod_original_cell_volume 1312.4(9)
_cod_original_sg_symbol_H-M 'P 21/m'
_cod_database_code 7702898

loop_
_symmetry_equiv_pos_as_xyz
'x, y, z'
'-x, y+1/2, -z'
'-x, -y, -z'
'x, -y-1/2, z'

loop_
_atom_site_label
_atom_site_type_symbol
_atom_site_fract_x
_atom_site_fract_y
_atom_site_fract_z
_atom_site_U_iso_or_equiv
_atom_site_adp_type
_atom_site_occupancy
_atom_site_symmetry_multiplicity
_atom_site_calc_flag
_atom_site_refinement_flags
Lu1 Lu 0.31820(7) 0.2500 0.78395(4) 0.0180(2) Uani 1 2 d S
I1 I 0.65354(12) 0.2500 0.88938(8) 0.0277(3) Uani 1 2 d S
I2 I 0.27014(13) 0.7500 0.55739(8) 0.0293(3) Uani 1 2 d S
I3 I 0.10192(14) 0.2500 0.16910(8) 0.0295(3) Uani 1 2 d S
O1 O 0.3833(17) 0.2500 0.6384(10) 0.036(3) Uani 1 2 d S
O2 O 0.4274(10) 0.0477(9) 0.7408(6) 0.0264(18) Uani 1 1 d .
O3 O 0.3197(10) 0.0683(8) 0.8891(6) 0.0275(19) Uani 1 1 d .
O4 O 0.1002(13) 0.2500 0.8631(8) 0.023(2) Uani 1 2 d S
C1 C 0.4249(17) 0.1296(13) 0.5970(9) 0.032(3) Uani 1 1 d .
H1A H 0.4853 0.1498 0.5490 0.039 Uiso 1 1 calc R
H1B H 0.3307 0.0805 0.5692 0.039 Uiso 1 1 calc R
C2 C 0.5193(17) 0.0502(16) 0.6703(9) 0.037(3) Uani 1 1 d .
H2A H 0.5362 -0.0400 0.6488 0.045 Uiso 1 1 calc R
H2B H 0.6211 0.0922 0.6922 0.045 Uiso 1 1 calc R
C3 C 0.4738(17) -0.0550(13) 0.8080(10) 0.033(3) Uani 1 1 d .
H3A H 0.5745 -0.0328 0.8467 0.040 Uiso 1 1 calc R
H3B H 0.4844 -0.1403 0.7777 0.040 Uiso 1 1 calc R
C4 C 0.3520(17) -0.0634(13) 0.8634(11) 0.035(3) Uani 1 1 d .
H4A H 0.2576 -0.1042 0.8279 0.042 Uiso 1 1 calc R
H4B H 0.3878 -0.1178 0.9181 0.042 Uiso 1 1 calc R
C5 C 0.2203(15) 0.0743(16) 0.9530(9) 0.033(3) Uani 1 1 d .
H5A H 0.2652 0.1323 1.0043 0.040 Uiso 1 1 calc R
H5B H 0.2063 -0.0147 0.9773 0.040 Uiso 1 1 calc R
C6 C 0.0664(16) 0.1283(12) 0.9054(10) 0.032(3) Uani 1 1 d .
H6A H 0.0148 0.0653 0.8591 0.038 Uiso 1 1 calc R
H6B H -0.0025 0.1447 0.9496 0.038 Uiso 1 1 calc R
N1 N 0.1191(12) 0.1102(10) 0.6987(7) 0.025(2) Uani 1 1 d .
C7 C 0.0291(13) 0.0419(13) 0.6592(7) 0.023(2) Uani 1 1 d .
C8 C -0.0880(15) -0.0463(12) 0.6091(8) 0.027(3) Uani 1 1 d .
H8A H -0.1313 -0.1012 0.6520 0.040 Uiso 1 1 calc R
H8B H -0.0403 -0.1027 0.5688 0.040 Uiso 1 1 calc R
H8C H -0.1708 0.0060 0.5728 0.040 Uiso 1 1 calc R

loop_
_atom_site_aniso_label
_atom_site_aniso_U_11
_atom_site_aniso_U_22
_atom_site_aniso_U_33
_atom_site_aniso_U_23
_atom_site_aniso_U_13
_atom_site_aniso_U_12
Lu1 0.0240(4) 0.0116(4) 0.0159(4) 0.000 -0.0025(3) 0.000
I1 0.0286(6) 0.0202(6) 0.0282(6) 0.000 -0.0103(4) 0.000
I2 0.0357(6) 0.0188(6) 0.0322(6) 0.000 0.0033(5) 0.000
I3 0.0396(6) 0.0248(6) 0.0231(6) 0.000 0.0033(5) 0.000
O1 0.052(8) 0.025(7) 0.034(7) 0.000 0.017(6) 0.000
O2 0.038(4) 0.021(4) 0.018(4) 0.000(3) -0.002(3) -0.001(4)
O3 0.034(4) 0.016(4) 0.035(5) 0.012(4) 0.012(4) -0.001(4)
O4 0.028(6) 0.015(6) 0.024(6) 0.000 0.003(5) 0.000
C1 0.047(7) 0.023(7) 0.027(6) -0.006(5) 0.009(6) -0.004(6)
C2 0.050(8) 0.033(8) 0.029(7) -0.004(6) 0.008(6) 0.011(7)
C3 0.050(8) 0.014(6) 0.035(7) 0.007(5) 0.005(6) 0.007(6)
C4 0.041(7) 0.017(6) 0.044(8) 0.004(6) 0.000(6) -0.009(6)
C5 0.037(7) 0.035(7) 0.028(6) 0.006(6) 0.009(5) 0.007(6)
C6 0.042(7) 0.019(6) 0.037(7) 0.014(5) 0.013(6) -0.006(6)
N1 0.041(6) 0.013(5) 0.019(5) 0.002(4) -0.001(4) 0.012(5)
C7 0.034(6) 0.021(6) 0.011(5) -0.002(4) -0.005(4) 0.003(5)
C8 0.033(6) 0.019(6) 0.023(6) -0.004(5) -0.007(5) -0.003(5)

loop_
_atom_type_symbol
_atom_type_description
_atom_type_scat_dispersion_real
_atom_type_scat_dispersion_imag
_atom_type_scat_source
C C 0.0033 0.0016 'International Tables Vol C Tables 4.2.6.8 and 6.1.1.4'
H H 0.0000 0.0000 'International Tables Vol C Tables 4.2.6.8 and 6.1.1.4'
O O 0.0106 0.0060 'International Tables Vol C Tables 4.2.6.8 and 6.1.1.4'
I I -0.4742 1.8119 'International Tables Vol C Tables 4.2.6.8 and 6.1.1.4'
Lu Lu -0.4720 5.8584 'International Tables Vol C Tables 4.2.6.8 and 6.1.1.4'
N N 0.0061 0.0033 'International Tables Vol C Tables 4.2.6.8 and 6.1.1.4'

loop_
_geom_angle_atom_site_label_1
_geom_angle_atom_site_label_2
_geom_angle_atom_site_label_3
_geom_angle
_geom_angle_site_symmetry_1
_geom_angle_site_symmetry_3
O1 Lu1 O2 64.8(2) . 4_565
O1 Lu1 O2 64.8(2) . .
O2 Lu1 O2 117.3(4) 4_565 .
O1 Lu1 O3 128.9(2) . 4_565
O2 Lu1 O3 64.5(3) 4_565 4_565
O2 Lu1 O3 150.4(3) . 4_565
O1 Lu1 O3 128.9(2) . .
O2 Lu1 O3 150.4(3) 4_565 .
O2 Lu1 O3 64.5(3) . .
O3 Lu1 O3 99.1(5) 4_565 .
O1 Lu1 N1 77.7(4) . .
O2 Lu1 N1 130.0(3) 4_565 .
O2 Lu1 N1 69.1(3) . .
O3 Lu1 N1 134.8(3) 4_565 .
O3 Lu1 N1 79.2(3) . .
O1 Lu1 N1 77.7(4) . 4_565
O2 Lu1 N1 69.1(3) 4_565 4_565
O2 Lu1 N1 130.0(3) . 4_565
O3 Lu1 N1 79.2(3) 4_565 4_565
O3 Lu1 N1 134.8(3) . 4_565
N1 Lu1 N1 71.7(5) . 4_565
O1 Lu1 O4 143.1(5) . .
O2 Lu1 O4 121.3(2) 4_565 .
O2 Lu1 O4 121.3(2) . .
O3 Lu1 O4 66.0(3) 4_565 .
O3 Lu1 O4 66.0(3) . .
N1 Lu1 O4 72.5(3) . .
N1 Lu1 O4 72.5(3) 4_565 .
O1 Lu1 I1 95.8(4) . .
O2 Lu1 I1 75.3(2) 4_565 .
O2 Lu1 I1 75.3(2) . .
O3 Lu1 I1 77.1(2) 4_565 .
O3 Lu1 I1 77.1(2) . .
N1 Lu1 I1 143.1(2) . .
N1 Lu1 I1 143.1(2) 4_565 .
O4 Lu1 I1 121.1(3) . .
C1 O1 C1 115.2(14) . 4_565
C1 O1 Lu1 121.4(7) . .
C1 O1 Lu1 121.4(7) 4_565 .
C2 O2 C3 113.3(10) . .
C2 O2 Lu1 119.1(8) . .
C3 O2 Lu1 120.1(7) . .
C5 O3 C4 113.6(10) . .
C5 O3 Lu1 118.6(8) . .
C4 O3 Lu1 120.9(8) . .
C6 O4 C6 117.7(14) . 4_565
C6 O4 Lu1 117.3(7) . .
C6 O4 Lu1 117.3(7) 4_565 .
O1 C1 C2 107.0(12) . .
O1 C1 H1A 110.3 . .
C2 C1 H1A 110.3 . .
O1 C1 H1B 110.3 . .
C2 C1 H1B 110.3 . .
H1A C1 H1B 108.6 . .
O2 C2 C1 103.8(10) . .
O2 C2 H2A 111.0 . .
C1 C2 H2A 111.0 . .
O2 C2 H2B 111.0 . .
C1 C2 H2B 111.0 . .
H2A C2 H2B 109.0 . .
O2 C3 C4 106.9(11) . .
O2 C3 H3A 110.3 . .
C4 C3 H3A 110.3 . .
O2 C3 H3B 110.3 . .
C4 C3 H3B 110.3 . .
H3A C3 H3B 108.6 . .
O3 C4 C3 107.3(10) . .
O3 C4 H4A 110.3 . .
C3 C4 H4A 110.3 . .
O3 C4 H4B 110.3 . .
C3 C4 H4B 110.3 . .
H4A C4 H4B 108.5 . .
O3 C5 C6 107.9(11) . .
O3 C5 H5A 110.1 . .
C6 C5 H5A 110.1 . .
O3 C5 H5B 110.1 . .
C6 C5 H5B 110.1 . .
H5A C5 H5B 108.4 . .
O4 C6 C5 106.2(11) . .
O4 C6 H6A 110.5 . .
C5 C6 H6A 110.5 . .
O4 C6 H6B 110.5 . .
C5 C6 H6B 110.5 . .
H6A C6 H6B 108.7 . .
C7 N1 Lu1 178.0(10) . .
N1 C7 C8 179.4(13) . .
C7 C8 H8A 109.5 . .
C7 C8 H8B 109.5 . .
H8A C8 H8B 109.5 . .
C7 C8 H8C 109.5 . .
H8A C8 H8C 109.5 . .
H8B C8 H8C 109.5 . .

loop_
_geom_bond_atom_site_label_1
_geom_bond_atom_site_label_2
_geom_bond_distance
_geom_bond_site_symmetry_2
Lu1 O1 2.353(13) .
Lu1 O2 2.405(9) 4_565
Lu1 O2 2.405(9) .
Lu1 O3 2.423(8) 4_565
Lu1 O3 2.423(8) .
Lu1 N1 2.425(11) .
Lu1 N1 2.425(11) 4_565
Lu1 O4 2.432(11) .
Lu1 I1 3.0752(16) .
O1 C1 1.448(14) .
O1 C1 1.448(14) 4_565
O2 C2 1.443(15) .
O2 C3 1.454(15) .
O3 C5 1.411(14) .
O3 C4 1.434(16) .
O4 C6 1.443(12) .
O4 C6 1.443(12) 4_565
C1 C2 1.49(2) .
C1 H1A 0.9900 .
C1 H1B 0.9900 .
C2 H2A 0.9900 .
C2 H2B 0.9900 .
C3 C4 1.472(19) .
C3 H3A 0.9900 .
C3 H3B 0.9900 .
C4 H4A 0.9900 .
C4 H4B 0.9900 .
C5 C6 1.510(19) .
C5 H5A 0.9900 .
C5 H5B 0.9900 .
C6 H6A 0.9900 .
C6 H6B 0.9900 .
N1 C7 1.132(16) .
C7 C8 1.462(16) .
C8 H8A 0.9800 .
C8 H8B 0.9800 .
C8 H8C 0.9800 .

loop_
_geom_torsion_atom_site_label_1
_geom_torsion_atom_site_label_2
_geom_torsion_atom_site_label_3
_geom_torsion_atom_site_label_4
_geom_torsion
_geom_torsion_site_symmetry_1
C1 O1 C1 C2 125.2(13) 4_565
Lu1 O1 C1 C2 -38.6(16) .
C3 O2 C2 C1 163.0(11) .
Lu1 O2 C2 C1 -47.2(13) .
O1 C1 C2 O2 50.7(15) .
C2 O2 C3 C4 -168.5(11) .
Lu1 O2 C3 C4 42.0(13) .
C5 O3 C4 C3 -171.7(11) .
Lu1 O3 C4 C3 38.1(14) .
O2 C3 C4 O3 -47.8(14) .
C4 O3 C5 C6 -109.7(13) .
Lu1 O3 C5 C6 41.4(14) .
C6 O4 C6 C5 -104.5(14) 4_565
Lu1 O4 C6 C5 43.9(13) .
O3 C5 C6 O4 -53.0(15) .
